data_7011335
loop_
_publ_author_name
'Muhammad S. Khan'
'Muna R. A. Al-Mandhary'
'Mohammed K. Al-Suti'
'Abdul Khader Hisahm'
'Paul R. Raithby'
'Birte Ahrens'
'Mary F. Mahon'
'Louise Male'
'Elisabeth A. Marseglia'
'Emilio Tedesco'
'Richard H. Friend'
'Anna K\"ohler'
'Neil Feeder'
'Simon J. Teat'

_publ_section_title
;
 Structural characterisation of a series of acetylide-functionalised
 oligopyridines and the synthesis, characterisation and optical
 spectroscopy of platinum di-ynes and poly-ynes containing oligopyridyl
 linker groups in the backbone
;
_journal_issue 7
_journal_name_full 'J. Chem. Soc., Dalton Trans.'
_journal_page_first 1358
_journal_page_last 1368
_journal_paper_doi 10.1039/b110658a
_journal_year 2002
_chemical_formula_sum 'C20 H24 N2 Si2'
_chemical_formula_weight 348.59
_chemical_name_systematic
; 
Compound 2a
;
_space_group_IT_number 14
_symmetry_cell_setting monoclinic
_symmetry_space_group_name_Hall '-P 2ybc'
_symmetry_space_group_name_H-M 'P 1 21/c 1'
_atom_sites_solution_hydrogens geom
_atom_sites_solution_primary direct
_atom_sites_solution_secondary difmap
_audit_creation_method SHELXL-97
_cell_angle_alpha 90.00
_cell_angle_beta 92.68(3)
_cell_angle_gamma 90.00
_cell_formula_units_Z 4
_cell_length_a 11.024(3)
_cell_length_b 10.645(4)
_cell_length_c 17.768(4)
_cell_measurement_reflns_used 25
_cell_measurement_temperature 180(2)
_cell_measurement_theta_max 15
_cell_measurement_theta_min 10
_cell_volume 2082.8(11)
_computing_cell_refinement 'Stoe XRD software'
_computing_data_collection 'Stoe XRD software'
_computing_data_reduction 'Stoe XRD software'
_computing_molecular_graphics 'XSeed (J. Barbour, 1997)'
_computing_publication_material 'SHELXL-97 (Sheldrick, 1997)'
_computing_structure_refinement 'SHELXL-97 (Sheldrick, 1997)'
_computing_structure_solution 'SHELXS-97 (Sheldrick, 1990)'
_diffrn_ambient_temperature 180(2)
_diffrn_measured_fraction_theta_full 0.767
_diffrn_measured_fraction_theta_max 0.766
_diffrn_measurement_device_type 'Stoe 4 circle diffractometer'
_diffrn_measurement_method 'omega/2theta scans'
_diffrn_radiation_monochromator graphite
_diffrn_radiation_source 'fine-focus sealed tube'
_diffrn_radiation_type CuK\a
_diffrn_radiation_wavelength 1.54178
_diffrn_reflns_av_R_equivalents 0.0171
_diffrn_reflns_av_sigmaI/netI 0.0202
_diffrn_reflns_limit_h_max 4
_diffrn_reflns_limit_h_min -11
_diffrn_reflns_limit_k_max 11
_diffrn_reflns_limit_k_min 0
_diffrn_reflns_limit_l_max 18
_diffrn_reflns_limit_l_min 0
_diffrn_reflns_number 4267
_diffrn_reflns_theta_full 55.00
_diffrn_reflns_theta_max 55.09
_diffrn_reflns_theta_min 4.01
_diffrn_standards_interval_count 100
_diffrn_standards_number 3
_exptl_absorpt_coefficient_mu 1.556
_exptl_absorpt_correction_T_max 0.7461
_exptl_absorpt_correction_T_min 0.5750
_exptl_absorpt_correction_type 'Semi-empirical based on psi scans'
_exptl_crystal_colour Colourless
_exptl_crystal_density_diffrn 1.112
_exptl_crystal_density_method 'not measured'
_exptl_crystal_description Block
_exptl_crystal_F_000 744
_exptl_crystal_size_max 0.40
_exptl_crystal_size_mid 0.30
_exptl_crystal_size_min 0.20
_refine_diff_density_max 0.289
_refine_diff_density_min -0.317
_refine_diff_density_rms 0.062
_refine_ls_extinction_method none
_refine_ls_goodness_of_fit_ref 1.079
_refine_ls_hydrogen_treatment mixed
_refine_ls_matrix_type full
_refine_ls_number_parameters 223
_refine_ls_number_reflns 2016
_refine_ls_number_restraints 18
_refine_ls_restrained_S_all 1.085
_refine_ls_R_factor_all 0.0578
_refine_ls_R_factor_gt 0.0517
_refine_ls_shift/su_max 0.000
_refine_ls_shift/su_mean 0.000
_refine_ls_structure_factor_coef Fsqd
_refine_ls_weighting_details 'calc w=1/[\s^2^(Fo^2^)+(0.0894P)^2^+1.2719P] where P=(Fo^2^+2Fc^2^)/3'
_refine_ls_weighting_scheme calc
_refine_ls_wR_factor_gt 0.1364
_refine_ls_wR_factor_ref 0.1417
_reflns_number_gt 1773
_reflns_number_total 2016
_reflns_threshold_expression >2sigma(I)
_cod_data_source_file b110658a.txt
_cod_data_source_block pr9819
_cod_depositor_comments
;
The following automatic conversions were performed:
'_symmetry_cell_setting' value 'Monoclinic' changed to 'monoclinic'
according to '/home/saulius/struct/CIF-dictionaries/cif_core.dic'
dictionary named 'cif_core.dic' version 2.4.1 from 2010-06-29.

Automatic conversion script
Id: cif_fix_enum 1527 2010-12-29 10:47:43Z saulius 
;
_cod_original_sg_symbol_H-M P2(1)/c
_cod_database_code 7011335

loop_
_symmetry_equiv_pos_as_xyz
'x, y, z'
'-x, y+1/2, -z+1/2'
'-x, -y, -z'
'x, -y-1/2, z-1/2'

loop_
_atom_site_label
_atom_site_type_symbol
_atom_site_fract_x
_atom_site_fract_y
_atom_site_fract_z
_atom_site_U_iso_or_equiv
_atom_site_adp_type
_atom_site_occupancy
_atom_site_symmetry_multiplicity
_atom_site_calc_flag
_atom_site_refinement_flags
_atom_site_disorder_assembly
_atom_site_disorder_group
N1 N 0.4759(3) 0.6438(2) 0.94784(13) 0.0238(8) Uani 1 1 d . . .
Si1 Si 0.48833(10) 1.07186(8) 0.80395(5) 0.0340(4) Uani 1 1 d D . .
C1 C 0.5074(5) 1.1971(3) 0.8755(2) 0.0591(14) Uani 1 1 d D . .
H1A H 0.4313 1.2082 0.9011 0.089 Uiso 1 1 calc R . .
H1B H 0.5289 1.2759 0.8510 0.089 Uiso 1 1 calc R . .
H1C H 0.5722 1.1736 0.9125 0.089 Uiso 1 1 calc R . .
C2 C 0.6331(4) 1.0349(4) 0.7591(2) 0.0523(13) Uani 1 1 d D . .
H2A H 0.6922 1.0030 0.7974 0.078 Uiso 1 1 calc R . .
H2B H 0.6650 1.1111 0.7364 0.078 Uiso 1 1 calc R . .
H2C H 0.6184 0.9710 0.7201 0.078 Uiso 1 1 calc R . .
C3 C 0.3702(4) 1.1170(4) 0.7317(2) 0.0576(13) Uani 1 1 d D . .
H3A H 0.3600 1.0494 0.6945 0.086 Uiso 1 1 calc R . .
H3B H 0.3948 1.1942 0.7066 0.086 Uiso 1 1 calc R . .
H3C H 0.2932 1.1311 0.7558 0.086 Uiso 1 1 calc R . .
C4 C 0.4418(3) 0.9262(3) 0.85157(18) 0.0310(10) Uani 1 1 d . . .
C5 C 0.4164(3) 0.8307(3) 0.88250(17) 0.0257(9) Uani 1 1 d . . .
C6 C 0.3837(3) 0.7156(3) 0.92111(17) 0.0253(10) Uani 1 1 d . . .
C7 C 0.4483(3) 0.5388(3) 0.98538(17) 0.0240(9) Uani 1 1 d . . .
C8 C 0.3292(3) 0.5066(3) 0.9981(2) 0.0360(12) Uani 1 1 d . . .
H8 H 0.3120 0.4337 1.0266 0.043 Uiso 1 1 calc R . .
C9 C 0.2357(4) 0.5810(3) 0.9693(2) 0.0375(11) Uani 1 1 d . . .
H9 H 0.1536 0.5590 0.9768 0.045 Uiso 1 1 calc R . .
C10 C 0.2627(3) 0.6873(3) 0.92954(18) 0.0271(10) Uani 1 1 d . . .
H10 H 0.2002 0.7397 0.9085 0.033 Uiso 1 1 calc R . .
N11 N 0.9749(3) 0.8483(2) 0.95721(14) 0.0244(8) Uani 1 1 d . A .
Si11 Si 0.96298(11) 0.40758(9) 0.82066(6) 0.0401(4) Uani 0.50 1 d PD A 1
C11 C 0.9334(10) 0.4295(10) 0.7200(5) 0.066(3) Uiso 0.50 1 d PD A 1
H11A H 0.8467 0.4457 0.7098 0.098 Uiso 0.50 1 calc PR A 1
H11B H 0.9569 0.3535 0.6931 0.098 Uiso 0.50 1 calc PR A 1
H11C H 0.9806 0.5011 0.7028 0.098 Uiso 0.50 1 calc PR A 1
C12 C 1.1186(8) 0.3479(9) 0.8409(5) 0.054(3) Uiso 0.50 1 d PD A 1
H12A H 1.1774 0.4138 0.8303 0.081 Uiso 0.50 1 calc PR A 1
H12B H 1.1328 0.2747 0.8090 0.081 Uiso 0.50 1 calc PR A 1
H12C H 1.1279 0.3235 0.8940 0.081 Uiso 0.50 1 calc PR A 1
C13 C 0.8536(8) 0.2875(8) 0.8581(5) 0.053(2) Uiso 0.50 1 d PD A 1
H13A H 0.8598 0.2089 0.8298 0.079 Uiso 0.50 1 calc PR A 1
H13B H 0.7704 0.3198 0.8524 0.079 Uiso 0.50 1 calc PR A 1
H13C H 0.8741 0.2717 0.9116 0.079 Uiso 0.50 1 calc PR A 1
Si1' Si 0.96298(11) 0.40758(9) 0.82066(6) 0.0401(4) Uani 0.50 1 d PD A 2
C1' C 0.9885(11) 0.4565(9) 0.7215(5) 0.064(3) Uiso 0.50 1 d PD A 2
H1D H 0.9163 0.5003 0.7006 0.095 Uiso 0.50 1 calc PR A 2
H1E H 1.0038 0.3820 0.6910 0.095 Uiso 0.50 1 calc PR A 2
H1F H 1.0587 0.5128 0.7209 0.095 Uiso 0.50 1 calc PR A 2
C2' C 1.1028(8) 0.3299(9) 0.8640(5) 0.045(2) Uiso 0.50 1 d PD A 2
H2D H 1.1730 0.3851 0.8589 0.068 Uiso 0.50 1 calc PR A 2
H2E H 1.1168 0.2502 0.8382 0.068 Uiso 0.50 1 calc PR A 2
H2F H 1.0913 0.3138 0.9175 0.068 Uiso 0.50 1 calc PR A 2
C3' C 0.8266(9) 0.3095(9) 0.8220(5) 0.061(3) Uiso 0.50 1 d PD A 2
H3D H 0.8338 0.2395 0.7866 0.091 Uiso 0.50 1 calc PR A 2
H3E H 0.7551 0.3601 0.8071 0.091 Uiso 0.50 1 calc PR A 2
H3F H 0.8178 0.2764 0.8729 0.091 Uiso 0.50 1 calc PR A 2
C14 C 0.9363(3) 0.5569(3) 0.87039(19) 0.0327(10) Uani 1 1 d . . .
C15 C 0.9133(3) 0.6558(3) 0.89874(17) 0.0251(9) Uani 1 1 d . A .
C16 C 0.8816(3) 0.7758(3) 0.93197(17) 0.0249(10) Uani 1 1 d . . .
C17 C 0.9476(3) 0.9605(3) 0.98708(18) 0.0253(9) Uani 1 1 d . . .
C18 C 0.8287(3) 0.9999(3) 0.9943(2) 0.0345(12) Uani 1 1 d . A .
H18 H 0.8125 1.0786 1.0170 0.041 Uiso 1 1 calc R . .
C19 C 0.7346(4) 0.9245(3) 0.9683(2) 0.0354(10) Uani 1 1 d . . .
H19 H 0.6528 0.9505 0.9726 0.043 Uiso 1 1 calc R A .
C20 C 0.7608(3) 0.8100(3) 0.93580(18) 0.0278(10) Uani 1 1 d . A .
H20 H 0.6977 0.7565 0.9167 0.033 Uiso 1 1 calc R . .

loop_
_atom_site_aniso_label
_atom_site_aniso_U_11
_atom_site_aniso_U_22
_atom_site_aniso_U_33
_atom_site_aniso_U_23
_atom_site_aniso_U_13
_atom_site_aniso_U_12
N1 0.026(2) 0.0204(14) 0.0245(14) 0.0010(12) 0.0004(16) -0.0010(14)
Si1 0.0390(8) 0.0288(6) 0.0338(6) 0.0098(4) -0.0031(6) -0.0052(5)
C1 0.081(4) 0.042(2) 0.055(2) -0.0034(19) 0.007(3) -0.012(2)
C2 0.053(3) 0.054(2) 0.051(2) 0.0081(19) 0.010(3) -0.008(2)
C3 0.053(4) 0.062(3) 0.056(3) 0.027(2) -0.012(3) -0.005(2)
C4 0.030(3) 0.030(2) 0.0322(18) 0.0047(15) -0.005(2) 0.0006(17)
C5 0.022(2) 0.0246(18) 0.0302(17) 0.0017(15) -0.0046(19) 0.0046(16)
C6 0.034(3) 0.0196(17) 0.0227(16) -0.0002(13) 0.002(2) 0.0019(17)
C7 0.025(2) 0.0218(16) 0.0251(17) 0.0012(14) -0.001(2) -0.0002(14)
C8 0.027(3) 0.0302(19) 0.051(2) 0.0160(17) 0.001(3) 0.000(2)
C9 0.022(3) 0.038(2) 0.052(2) 0.0098(18) 0.003(2) -0.0020(19)
C10 0.023(3) 0.0263(17) 0.0310(17) 0.0006(15) -0.004(2) 0.0082(17)
N11 0.025(2) 0.0208(14) 0.0270(14) -0.0035(12) 0.0000(15) -0.0030(14)
Si11 0.0410(8) 0.0315(6) 0.0480(7) -0.0188(4) 0.0059(7) -0.0014(5)
Si1' 0.0410(8) 0.0315(6) 0.0480(7) -0.0188(4) 0.0059(7) -0.0014(5)
C14 0.029(3) 0.033(2) 0.0362(18) -0.0051(16) 0.000(2) -0.0046(17)
C15 0.021(2) 0.0251(18) 0.0288(17) -0.0026(15) -0.0048(19) -0.0069(16)
C16 0.029(3) 0.0214(17) 0.0246(16) -0.0007(14) 0.001(2) -0.0049(17)
C17 0.026(2) 0.0219(17) 0.0280(18) -0.0021(14) 0.000(2) -0.0038(15)
C18 0.027(3) 0.0252(18) 0.051(2) -0.0140(17) -0.003(3) -0.0032(19)
C19 0.022(3) 0.0326(19) 0.051(2) -0.0067(17) -0.004(2) 0.0028(18)
C20 0.024(3) 0.0253(17) 0.0335(18) -0.0003(14) -0.007(2) -0.0093(17)

loop_
_atom_type_symbol
_atom_type_description
_atom_type_scat_dispersion_real
_atom_type_scat_dispersion_imag
_atom_type_scat_source
C C 0.0181 0.0091 'International Tables Vol C Tables 4.2.6.8 and 6.1.1.4'
H H 0.0000 0.0000 'International Tables Vol C Tables 4.2.6.8 and 6.1.1.4'
N N 0.0311 0.0180 'International Tables Vol C Tables 4.2.6.8 and 6.1.1.4'
Si Si 0.2541 0.3302 'International Tables Vol C Tables 4.2.6.8 and 6.1.1.4'

loop_
_geom_angle_atom_site_label_1
_geom_angle_atom_site_label_2
_geom_angle_atom_site_label_3
_geom_angle
_geom_angle_site_symmetry_1
_geom_angle_site_symmetry_3
_geom_angle_publ_flag
C6 N1 C7 117.7(3) . . ?
C1 Si1 C3 110.1(2) . . ?
C1 Si1 C4 108.36(16) . . ?
C3 Si1 C4 109.49(19) . . ?
C1 Si1 C2 112.0(2) . . ?
C3 Si1 C2 110.4(2) . . ?
C4 Si1 C2 106.27(16) . . ?
C5 C4 Si1 177.5(3) . . ?
C4 C5 C6 178.9(3) . . ?
N1 C6 C10 123.8(3) . . ?
N1 C6 C5 116.4(3) . . ?
C10 C6 C5 119.7(3) . . ?
N1 C7 C8 121.7(3) . . ?
N1 C7 C7 116.7(4) . 3_667 ?
C8 C7 C7 121.5(3) . 3_667 ?
C9 C8 C7 119.6(3) . . ?
C10 C9 C8 119.2(3) . . ?
C9 C10 C6 118.0(4) . . ?
C16 N11 C17 117.3(3) . . ?
C11 Si11 C12 110.9(5) . . ?
C11 Si11 C14 109.6(3) . . ?
C12 Si11 C14 111.7(3) . . ?
C11 Si11 C13 110.1(5) . . ?
C12 Si11 C13 107.4(4) . . ?
C14 Si11 C13 107.1(3) . . ?
C15 C14 Si11 175.5(4) . . ?
C14 C15 C16 178.2(4) . . ?
N11 C16 C20 123.7(3) . . ?
N11 C16 C15 116.4(3) . . ?
C20 C16 C15 120.0(3) . . ?
N11 C17 C18 122.3(3) . . ?
N11 C17 C17 116.1(4) . 3_777 ?
C18 C17 C17 121.6(3) . 3_777 ?
C19 C18 C17 119.6(3) . . ?
C18 C19 C20 119.0(3) . . ?
C19 C20 C16 118.1(4) . . ?

loop_
_geom_bond_atom_site_label_1
_geom_bond_atom_site_label_2
_geom_bond_distance
_geom_bond_site_symmetry_2
_geom_bond_publ_flag
N1 C6 1.341(4) . ?
N1 C7 1.344(4) . ?
Si1 C1 1.848(4) . ?
Si1 C3 1.848(4) . ?
Si1 C4 1.851(3) . ?
Si1 C2 1.859(4) . ?
C4 C5 1.195(4) . ?
C5 C6 1.457(4) . ?
C6 C10 1.382(5) . ?
C7 C8 1.386(5) . ?
C7 C7 1.482(7) 3_667 ?
C8 C9 1.380(5) . ?
C9 C10 1.374(5) . ?
N11 C16 1.346(4) . ?
N11 C17 1.346(4) . ?
Si11 C11 1.818(8) . ?
Si11 C12 1.849(8) . ?
Si11 C14 1.849(3) . ?
Si11 C13 1.899(7) . ?
C14 C15 1.199(4) . ?
C15 C16 1.457(4) . ?
C16 C20 1.386(5) . ?
C17 C18 1.387(5) . ?
C17 C17 1.485(7) 3_777 ?
C18 C19 1.375(5) . ?
C19 C20 1.384(5) . ?

loop_
_geom_hbond_atom_site_label_D
_geom_hbond_atom_site_label_H
_geom_hbond_atom_site_label_A
_geom_hbond_distance_DH
_geom_hbond_distance_HA
_geom_hbond_distance_DA
_geom_hbond_angle_DHA
_geom_hbond_site_symmetry_A
C20 H20 N1 0.95 2.80 3.619(4) 144.8 .
C8 H8 N1 0.95 2.50 2.812(5) 99.1 3_667
C10 H10 N11 0.95 2.91 3.660(4) 137.0 1_455
C18 H18 N11 0.95 2.49 2.804(5) 99.2 3_777

loop_
_geom_torsion_atom_site_label_1
_geom_torsion_atom_site_label_2
_geom_torsion_atom_site_label_3
_geom_torsion_atom_site_label_4
_geom_torsion
_geom_torsion_site_symmetry_1
_geom_torsion_site_symmetry_2
_geom_torsion_site_symmetry_3
_geom_torsion_site_symmetry_4
_geom_torsion_publ_flag
C1 Si1 C4 C5 -96(7) . . . . ?
C3 Si1 C4 C5 144(7) . . . . ?
C2 Si1 C4 C5 25(7) . . . . ?
Si1 C4 C5 C6 139(19) . . . . ?
C7 N1 C6 C10 -0.5(4) . . . . ?
C7 N1 C6 C5 178.3(3) . . . . ?
C4 C5 C6 N1 -132(23) . . . . ?
C4 C5 C6 C10 47(23) . . . . ?
C6 N1 C7 C8 -1.7(5) . . . . ?
C6 N1 C7 C7 -179.8(3) . . . 3_667 ?
N1 C7 C8 C9 2.6(5) . . . . ?
C7 C7 C8 C9 -179.4(4) 3_667 . . . ?
C7 C8 C9 C10 -1.2(5) . . . . ?
C8 C9 C10 C6 -0.8(5) . . . . ?
N1 C6 C10 C9 1.7(5) . . . . ?
C5 C6 C10 C9 -177.0(3) . . . . ?
C11 Si11 C14 C15 29(4) . . . . ?
C12 Si11 C14 C15 152(4) . . . . ?
C13 Si11 C14 C15 -91(4) . . . . ?
Si11 C14 C15 C16 25(13) . . . . ?
C17 N11 C16 C20 -0.6(4) . . . . ?
C17 N11 C16 C15 179.0(3) . . . . ?
C14 C15 C16 N11 -159(10) . . . . ?
C14 C15 C16 C20 21(10) . . . . ?
C16 N11 C17 C18 2.0(4) . . . . ?
C16 N11 C17 C17 -178.7(3) . . . 3_777 ?
N11 C17 C18 C19 -1.9(5) . . . . ?
C17 C17 C18 C19 178.8(4) 3_777 . . . ?
C17 C18 C19 C20 0.4(5) . . . . ?
C18 C19 C20 C16 0.9(5) . . . . ?
N11 C16 C20 C19 -0.9(5) . . . . ?
C15 C16 C20 C19 179.5(3) . . . . ?
N1 C7 C7 N1 180.000(3) . . 3_667 3_667 ?
N11 C17 C17 N11 180.0 . . 3_777 3_777 ?
